data_2220058
loop_
_publ_author_name
'Wang, Yu-Min'
'Zhao, Zhen-Dong'
'Chen, Yu-Xiang'
'Bi, Liang-Wu'

_publ_section_title
;
 (<i>E</i>)-<i>N</i>'-(4-Chlorobenzylidene)-3,4,5-trimethoxybenzohydrazide
;
_journal_coeditor_code AT2683
_journal_issue 12
_journal_name_full 'Acta Crystallographica Section E'
_journal_page_first o2459
_journal_paper_doi 10.1107/S1600536808039044
_journal_volume 64
_journal_year 2008
_chemical_formula_iupac 'C17 H17 Cl N2 O4'
_chemical_formula_moiety 'C17 H17 Cl N2 O4'
_chemical_formula_sum 'C17 H17 Cl N2 O4'
_chemical_formula_weight 348.78
_chemical_name_systematic
;
(<i>E</i>)-<i>N</i>'-(4-Chlorobenzylidene)-3,4,5-trimethoxybenzohydrazide
;
_space_group_IT_number 2
_symmetry_cell_setting triclinic
_symmetry_space_group_name_Hall '-P 1'
_symmetry_space_group_name_H-M 'P -1'
_atom_sites_solution_hydrogens geom
_atom_sites_solution_primary direct
_atom_sites_solution_secondary difmap
_audit_creation_method SHELXL-97
_cell_angle_alpha 101.055(7)
_cell_angle_beta 92.362(7)
_cell_angle_gamma 101.459(7)
_cell_formula_units_Z 2
_cell_length_a 5.119(2)
_cell_length_b 8.210(4)
_cell_length_c 20.276(9)
_cell_measurement_reflns_used 2557
_cell_measurement_temperature 273(2)
_cell_measurement_theta_max 28.275
_cell_measurement_theta_min 2.586
_cell_volume 816.9(6)
_computing_cell_refinement 'SAINT (Bruker, 1997)'
_computing_data_collection 'SMART (Bruker, 1997)'
_computing_data_reduction 'SAINT (Bruker, 1997)'
_computing_molecular_graphics 'SHELXTL (Sheldrick, 2008)'
_computing_publication_material 'SHELXTL (Sheldrick, 2008)'
_computing_structure_refinement 'SHELXL97 (Sheldrick, 2008)'
_computing_structure_solution 'SHELXS97 (Sheldrick, 2008)'
_diffrn_ambient_temperature 273(2)
_diffrn_measured_fraction_theta_full 0.992
_diffrn_measured_fraction_theta_max 0.992
_diffrn_measurement_device_type 'Bruker APEX CCD area-detector'
_diffrn_measurement_method '\f and \w'
_diffrn_radiation_monochromator graphite
_diffrn_radiation_source 'fine-focus sealed tube'
_diffrn_radiation_type MoK\a
_diffrn_radiation_wavelength 0.71073
_diffrn_reflns_av_R_equivalents 0.0170
_diffrn_reflns_av_sigmaI/netI 0.0266
_diffrn_reflns_limit_h_max 6
_diffrn_reflns_limit_h_min -6
_diffrn_reflns_limit_k_max 9
_diffrn_reflns_limit_k_min -9
_diffrn_reflns_limit_l_max 24
_diffrn_reflns_limit_l_min -18
_diffrn_reflns_number 4307
_diffrn_reflns_theta_full 25.04
_diffrn_reflns_theta_max 25.04
_diffrn_reflns_theta_min 2.05
_exptl_absorpt_coefficient_mu 0.258
_exptl_absorpt_correction_T_max 0.9847
_exptl_absorpt_correction_T_min 0.9697
_exptl_absorpt_correction_type multi-scan
_exptl_absorpt_process_details '(SADABS; Sheldrick, 1996)'
_exptl_crystal_colour yellow
_exptl_crystal_density_diffrn 1.418
_exptl_crystal_density_method 'not measured'
_exptl_crystal_description block
_exptl_crystal_F_000 364
_exptl_crystal_size_max 0.12
_exptl_crystal_size_mid 0.10
_exptl_crystal_size_min 0.06
_refine_diff_density_max 0.588
_refine_diff_density_min -0.386
_refine_ls_extinction_coef 0.060(5)
_refine_ls_extinction_expression Fc^*^=kFc[1+0.001xFc^2^\l^3^/sin(2\q)]^-1/4^
_refine_ls_extinction_method 'SHELXL97 (Sheldrick, 2008)'
_refine_ls_goodness_of_fit_ref 1.032
_refine_ls_hydrogen_treatment constr
_refine_ls_matrix_type full
_refine_ls_number_parameters 218
_refine_ls_number_reflns 2860
_refine_ls_number_restraints 0
_refine_ls_restrained_S_all 1.032
_refine_ls_R_factor_all 0.0516
_refine_ls_R_factor_gt 0.0461
_refine_ls_shift/su_max 0.000
_refine_ls_shift/su_mean 0.000
_refine_ls_structure_factor_coef Fsqd
_refine_ls_weighting_details 'calc w=1/[\s^2^(Fo^2^)+(0.0602P)^2^+0.4783P] where P=(Fo^2^+2Fc^2^)/3'
_refine_ls_weighting_scheme calc
_refine_ls_wR_factor_gt 0.1213
_refine_ls_wR_factor_ref 0.1276
_reflns_number_gt 2497
_reflns_number_total 2860
_reflns_threshold_expression I>2\s(I)
_cod_data_source_file at2683.cif
_cod_data_source_block I
_cod_original_cell_volume 816.9(7)
_cod_database_code 2220058
_cod_database_fobs_code 2220058

loop_
_symmetry_equiv_pos_as_xyz
'x, y, z'
'-x, -y, -z'

loop_
_atom_site_type_symbol
_atom_site_label
_atom_site_fract_x
_atom_site_fract_y
_atom_site_fract_z
_atom_site_U_iso_or_equiv
_atom_site_adp_type
_atom_site_calc_flag
_atom_site_refinement_flags
_atom_site_occupancy
Cl Cl1 0.98386(15) -0.10593(8) 0.26691(3) 0.0637(2) Uani d . 1
O O1 0.5118(3) 0.4117(2) 0.66278(7) 0.0510(4) Uani d . 1
O O2 0.5848(4) 0.5136(2) 0.92020(8) 0.0634(5) Uani d . 1
O O3 0.9795(4) 0.7795(3) 0.95374(9) 0.0883(7) Uani d . 1
O O4 1.3253(4) 0.8754(2) 0.86389(9) 0.0703(6) Uani d . 1
N N1 0.8782(3) 0.3395(2) 0.57654(8) 0.0396(4) Uani d . 1
N N2 0.9449(3) 0.4260(2) 0.64227(8) 0.0393(4) Uani d . 1
H H2 1.1099 0.4630 0.6572 0.047 Uiso calc R 1
C C1 0.8360(4) 0.5329(2) 0.75470(9) 0.0365(4) Uani d . 1
C C2 0.6692(4) 0.4815(3) 0.80214(10) 0.0408(5) Uani d . 1
H H2A 0.5169 0.3961 0.7888 0.049 Uiso calc R 1
C C3 0.7298(4) 0.5574(3) 0.86935(10) 0.0457(5) Uani d . 1
C C4 0.9504(5) 0.6916(3) 0.88879(11) 0.0520(6) Uani d . 1
C C5 1.1177(4) 0.7419(3) 0.84062(11) 0.0480(5) Uani d . 1
C C6 1.0627(4) 0.6603(3) 0.77344(10) 0.0412(5) Uani d . 1
H H6 1.1771 0.6909 0.7414 0.049 Uiso calc R 1
C C7 0.3631(6) 0.3744(4) 0.90386(13) 0.0673(7) Uani d . 1
H H7A 0.2345 0.3994 0.8736 0.101 Uiso calc R 1
H H7B 0.2821 0.3549 0.9443 0.101 Uiso calc R 1
H H7C 0.4225 0.2748 0.8827 0.101 Uiso calc R 1
C C8 1.2015(8) 0.7925(6) 0.99320(16) 0.1086(14) Uani d . 1
H H8A 1.2011 0.6860 1.0061 0.163 Uiso calc R 1
H H8B 1.2073 0.8791 1.0328 0.163 Uiso calc R 1
H H8C 1.3554 0.8220 0.9690 0.163 Uiso calc R 1
C C9 1.5185(5) 0.9198(3) 0.81913(13) 0.0563(6) Uani d . 1
H H9A 1.5826 0.8211 0.7990 0.084 Uiso calc R 1
H H9B 1.6651 1.0047 0.8435 0.084 Uiso calc R 1
H H9C 1.4392 0.9639 0.7845 0.084 Uiso calc R 1
C C10 0.7487(4) 0.4520(2) 0.68292(10) 0.0363(4) Uani d . 1
C C11 1.0749(4) 0.3316(3) 0.54076(10) 0.0421(5) Uani d . 1
H H11 1.2448 0.3915 0.5585 0.050 Uiso calc R 1
C C12 1.0395(4) 0.2302(3) 0.47225(10) 0.0378(4) Uani d . 1
C C13 1.2396(5) 0.2560(3) 0.42946(11) 0.0527(6) Uani d . 1
H H13 1.3898 0.3424 0.4438 0.063 Uiso calc R 1
C C14 1.2205(5) 0.1556(3) 0.36576(11) 0.0542(6) Uani d . 1
H H14 1.3553 0.1749 0.3371 0.065 Uiso calc R 1
C C15 1.0009(5) 0.0277(3) 0.34555(10) 0.0433(5) Uani d . 1
C C16 0.7968(5) -0.0006(3) 0.38638(12) 0.0540(6) Uani d . 1
H H16 0.6471 -0.0871 0.3717 0.065 Uiso calc R 1
C C17 0.8181(4) 0.1019(3) 0.44969(11) 0.0488(5) Uani d . 1
H H17 0.6803 0.0841 0.4777 0.059 Uiso calc R 1

loop_
_atom_site_aniso_label
_atom_site_aniso_U_11
_atom_site_aniso_U_22
_atom_site_aniso_U_33
_atom_site_aniso_U_12
_atom_site_aniso_U_13
_atom_site_aniso_U_23
Cl1 0.0910(5) 0.0539(4) 0.0397(3) 0.0153(3) 0.0094(3) -0.0077(3)
O1 0.0337(8) 0.0722(11) 0.0394(8) 0.0075(7) 0.0002(6) -0.0034(7)
O2 0.0650(11) 0.0788(12) 0.0361(9) -0.0015(9) 0.0168(7) 0.0009(8)
O3 0.0691(12) 0.1269(19) 0.0400(10) -0.0058(12) 0.0062(9) -0.0264(11)
O4 0.0600(11) 0.0767(12) 0.0477(10) -0.0183(9) 0.0098(8) -0.0190(8)
N1 0.0417(9) 0.0440(9) 0.0293(8) 0.0095(7) 0.0003(7) -0.0018(7)
N2 0.0339(8) 0.0504(10) 0.0288(8) 0.0084(7) -0.0004(6) -0.0029(7)
C1 0.0368(10) 0.0400(10) 0.0318(10) 0.0128(8) 0.0031(8) 0.0002(8)
C2 0.0386(11) 0.0433(11) 0.0361(11) 0.0070(9) 0.0043(8) -0.0009(9)
C3 0.0458(12) 0.0555(13) 0.0341(11) 0.0120(10) 0.0102(9) 0.0027(9)
C4 0.0493(12) 0.0641(15) 0.0329(11) 0.0084(11) 0.0046(9) -0.0106(10)
C5 0.0415(11) 0.0534(13) 0.0393(11) 0.0042(10) 0.0022(9) -0.0080(10)
C6 0.0380(11) 0.0472(12) 0.0343(10) 0.0081(9) 0.0062(8) -0.0015(9)
C7 0.0720(17) 0.0708(17) 0.0523(15) -0.0019(14) 0.0221(13) 0.0100(13)
C8 0.092(2) 0.168(4) 0.0460(17) 0.008(2) -0.0029(16) -0.005(2)
C9 0.0467(13) 0.0550(14) 0.0567(14) -0.0008(10) 0.0047(11) -0.0024(11)
C10 0.0349(10) 0.0385(10) 0.0331(10) 0.0072(8) 0.0017(8) 0.0020(8)
C11 0.0402(11) 0.0479(12) 0.0333(10) 0.0037(9) 0.0022(8) 0.0024(9)
C12 0.0421(11) 0.0393(10) 0.0314(10) 0.0108(8) 0.0033(8) 0.0037(8)
C13 0.0483(13) 0.0572(14) 0.0417(12) -0.0043(10) 0.0096(10) -0.0020(10)
C14 0.0599(14) 0.0586(14) 0.0400(12) 0.0062(11) 0.0178(10) 0.0033(10)
C15 0.0584(13) 0.0389(11) 0.0329(10) 0.0161(9) 0.0037(9) 0.0019(8)
C16 0.0534(13) 0.0481(13) 0.0493(13) -0.0013(10) 0.0046(10) -0.0054(10)
C17 0.0457(12) 0.0510(13) 0.0425(12) 0.0015(10) 0.0118(9) -0.0013(10)

loop_
_atom_type_symbol
_atom_type_description
_atom_type_scat_dispersion_real
_atom_type_scat_dispersion_imag
_atom_type_scat_source
C C 0.0033 0.0016 'International Tables Vol C Tables 4.2.6.8 and 6.1.1.4'
H H 0.0000 0.0000 'International Tables Vol C Tables 4.2.6.8 and 6.1.1.4'
N N 0.0061 0.0033 'International Tables Vol C Tables 4.2.6.8 and 6.1.1.4'
O O 0.0106 0.0060 'International Tables Vol C Tables 4.2.6.8 and 6.1.1.4'
Cl Cl 0.1484 0.1585 'International Tables Vol C Tables 4.2.6.8 and 6.1.1.4'

loop_
_geom_angle_atom_site_label_1
_geom_angle_atom_site_label_2
_geom_angle_atom_site_label_3
_geom_angle
_geom_angle_publ_flag
C3 O2 C7 117.98(18) no
C8 O3 C4 120.7(3) no
C5 O4 C9 118.23(18) no
C11 N1 N2 114.90(17) no
C10 N2 N1 119.35(16) no
C10 N2 H2 120.3 no
N1 N2 H2 120.3 no
C2 C1 C6 121.06(18) no
C2 C1 C10 116.43(18) no
C6 C1 C10 122.40(18) no
C3 C2 C1 119.68(19) no
C3 C2 H2A 120.2 ?
C1 C2 H2A 120.2 ?
O2 C3 C2 124.6(2) no
O2 C3 C4 115.37(19) no
C2 C3 C4 120.01(19) no
O3 C4 C5 122.0(2) no
O3 C4 C3 118.0(2) no
C5 C4 C3 119.73(19) no
O4 C5 C6 124.2(2) no
O4 C5 C4 115.72(19) no
C6 C5 C4 120.0(2) no
C1 C6 C5 119.33(19) no
C1 C6 H6 120.3 ?
C5 C6 H6 120.3 ?
O2 C7 H7A 109.5 ?
O2 C7 H7B 109.5 ?
H7A C7 H7B 109.5 ?
O2 C7 H7C 109.5 ?
H7A C7 H7C 109.5 ?
H7B C7 H7C 109.5 ?
O3 C8 H8A 109.5 ?
O3 C8 H8B 109.5 ?
H8A C8 H8B 109.5 ?
O3 C8 H8C 109.5 ?
H8A C8 H8C 109.5 ?
H8B C8 H8C 109.5 ?
O4 C9 H9A 109.5 ?
O4 C9 H9B 109.5 ?
H9A C9 H9B 109.5 ?
O4 C9 H9C 109.5 ?
H9A C9 H9C 109.5 ?
H9B C9 H9C 109.5 ?
O1 C10 N2 122.65(18) no
O1 C10 C1 121.16(17) no
N2 C10 C1 116.20(17) no
N1 C11 C12 121.29(19) no
N1 C11 H11 119.4 ?
C12 C11 H11 119.4 ?
C17 C12 C13 118.34(19) no
C17 C12 C11 122.11(18) no
C13 C12 C11 119.44(19) no
C12 C13 C14 121.1(2) no
C12 C13 H13 119.4 ?
C14 C13 H13 119.4 ?
C15 C14 C13 119.0(2) no
C15 C14 H14 120.5 ?
C13 C14 H14 120.5 ?
C14 C15 C16 121.5(2) no
C14 C15 Cl1 119.15(17) no
C16 C15 Cl1 119.30(17) no
C15 C16 C17 118.7(2) no
C15 C16 H16 120.7 ?
C17 C16 H16 120.7 ?
C12 C17 C16 121.3(2) no
C12 C17 H17 119.3 ?
C16 C17 H17 119.3 ?

loop_
_geom_bond_atom_site_label_1
_geom_bond_atom_site_label_2
_geom_bond_distance
_geom_bond_publ_flag
Cl1 C15 1.742(2) no
O1 C10 1.223(2) no
O2 C3 1.357(3) no
O2 C7 1.419(3) no
O3 C8 1.337(4) no
O3 C4 1.362(3) no
O4 C5 1.361(3) no
O4 C9 1.411(3) no
N1 C11 1.270(3) no
N1 N2 1.379(2) no
N2 C10 1.349(3) no
N2 H2 0.8600 ?
C1 C2 1.383(3) no
C1 C6 1.383(3) no
C1 C10 1.489(3) no
C2 C3 1.380(3) no
C2 H2A 0.9300 ?
C3 C4 1.395(3) no
C4 C5 1.393(3) no
C5 C6 1.388(3) no
C6 H6 0.9300 ?
C7 H7A 0.9600 ?
C7 H7B 0.9600 ?
C7 H7C 0.9600 ?
C8 H8A 0.9600 ?
C8 H8B 0.9600 ?
C8 H8C 0.9600 ?
C9 H9A 0.9600 ?
C9 H9B 0.9600 ?
C9 H9C 0.9600 ?
C11 C12 1.460(3) no
C11 H11 0.9300 ?
C12 C17 1.379(3) no
C12 C13 1.380(3) no
C13 C14 1.381(3) no
C13 H13 0.9300 ?
C14 C15 1.365(3) ?
C14 H14 0.9300 ?
C15 C16 1.371(3) no
C16 C17 1.381(3) no
C16 H16 0.9300 ?
C17 H17 0.9300 ?

loop_
_geom_hbond_atom_site_label_D
_geom_hbond_atom_site_label_H
_geom_hbond_atom_site_label_A
_geom_hbond_site_symmetry_A
_geom_hbond_distance_DH
_geom_hbond_distance_HA
_geom_hbond_distance_DA
_geom_hbond_angle_DHA
_geom_hbond_publ_flag
N2 H2 O1 1_655 0.86 2.18 2.943(3) 147 yes
C8 H8C O4 . 0.96 2.26 2.896(4) 123 yes
C11 H11 O1 1_655 0.93 2.43 3.145(3) 134 yes
C16 H16 O1 2_656 0.93 2.57 3.368(3) 144 yes

loop_
_geom_torsion_atom_site_label_1
_geom_torsion_atom_site_label_2
_geom_torsion_atom_site_label_3
_geom_torsion_atom_site_label_4
_geom_torsion
_geom_torsion_publ_flag
C11 N1 N2 C10 175.22(19) no
C6 C1 C2 C3 -0.3(3) no
C10 C1 C2 C3 -176.58(19) no
C7 O2 C3 C2 3.4(4) no
C7 O2 C3 C4 -178.0(2) no
C1 C2 C3 O2 -178.0(2) no
C1 C2 C3 C4 3.4(3) no
C8 O3 C4 C5 -63.6(4) no
C8 O3 C4 C3 122.7(3) no
O2 C3 C4 O3 -8.6(3) no
C2 C3 C4 O3 170.1(2) no
O2 C3 C4 C5 177.6(2) no
C2 C3 C4 C5 -3.7(4) no
C9 O4 C5 C6 -9.0(4) no
C9 O4 C5 C4 172.9(2) no
O3 C4 C5 O4 5.4(4) no
C3 C4 C5 O4 179.0(2) no
O3 C4 C5 C6 -172.7(2) no
C3 C4 C5 C6 0.9(4) no
C2 C1 C6 C5 -2.5(3) no
C10 C1 C6 C5 173.5(2) no
O4 C5 C6 C1 -175.8(2) no
C4 C5 C6 C1 2.2(3) no
N1 N2 C10 O1 -5.0(3) no
N1 N2 C10 C1 174.86(16) no
C2 C1 C10 O1 33.9(3) no
C6 C1 C10 O1 -142.3(2) no
C2 C1 C10 N2 -145.93(19) no
C6 C1 C10 N2 37.9(3) no
N2 N1 C11 C12 173.85(18) no
N1 C11 C12 C17 -19.4(3) no
N1 C11 C12 C13 164.4(2) no
C17 C12 C13 C14 -0.4(4) no
C11 C12 C13 C14 176.0(2) no
C12 C13 C14 C15 -0.8(4) no
C13 C14 C15 C16 1.5(4) no
C13 C14 C15 Cl1 -176.79(19) no
C14 C15 C16 C17 -1.0(4) no
Cl1 C15 C16 C17 177.36(19) no
C13 C12 C17 C16 1.0(3) no
C11 C12 C17 C16 -175.3(2) no
C15 C16 C17 C12 -0.3(4) no

loop_
_cod_related_entry_id
_cod_related_entry_database
_cod_related_entry_code
1 ChemSpider 4720559
